data_4328517
loop_
_publ_author_name
'Celedonio M. \'Alvarez'
'Ra\'ul Garc\'ia-Rodr\'iguez'
'Daniel Miguel'

_publ_contact_author
;
     DANIEL MIGUEL
     IU CINQUIMA/Quimica Inorganica
     Facultad de Ciencias
     Universidad de Valladolid
     C/ Prado de la Magdalena s/n
     47005 Valladolid
     SPAIN
;
_publ_contact_author_email dmsj@qi.uva.es
_publ_contact_author_fax +34-983-423013
_publ_contact_author_phone +34-983-184096
_publ_section_title
;
 Iminopyridine Complexes of Manganese, Rhenium, and Molybdenum Derived
 from Amino Ester Methylserine and Peptides Gly-Gly, Gly-Val, and
 Gly-Gly-Gly: Self-Assembly of the Peptide Chains
;
_journal_name_full 'Inorganic Chemistry'
_journal_page_first 2984
_journal_page_last 2996
_journal_paper_doi 10.1021/ic2022984
_journal_volume 51
_journal_year 2012
_chemical_absolute_configuration ad
_chemical_formula_sum 'C23 H32 Cl Mo N3 O6'
_chemical_formula_weight 577.91
_chemical_name_systematic
; 
 ? 
;
_space_group_IT_number 19
_symmetry_cell_setting orthorhombic
_symmetry_space_group_name_Hall 'P 2ac 2ab'
_symmetry_space_group_name_H-M 'P 21 21 21'
_atom_sites_solution_hydrogens geom
_atom_sites_solution_primary direct
_atom_sites_solution_secondary difmap
_audit_creation_method SHELXL-97
_cell_angle_alpha 90.00
_cell_angle_beta 90.00
_cell_angle_gamma 90.00
_cell_formula_units_Z 4
_cell_length_a 9.561(4)
_cell_length_b 11.781(5)
_cell_length_c 24.017(9)
_cell_measurement_reflns_used 913
_cell_measurement_temperature 298(2)
_cell_measurement_theta_max 23.041
_cell_measurement_theta_min 2.422
_cell_volume 2705.2(19)
_computing_cell_refinement 'Bruker SMART'
_computing_data_collection 'Bruker SMART'
_computing_data_reduction 'Bruker SHELXTL'
_computing_molecular_graphics 'Bruker SHELXTL'
_computing_publication_material 'Bruker SHELXTL'
_computing_structure_refinement 'SHELXL-97 (Sheldrick, 1997)'
_computing_structure_solution 'SHELXS-97 (Sheldrick, 1990)'
_diffrn_ambient_temperature 298(2)
_diffrn_measured_fraction_theta_full 1.000
_diffrn_measured_fraction_theta_max 1.000
_diffrn_measurement_device_type 'CCD area detector'
_diffrn_measurement_method 'phi and omega scans'
_diffrn_radiation_monochromator graphite
_diffrn_radiation_source 'fine-focus sealed tube'
_diffrn_radiation_type MoK\a
_diffrn_radiation_wavelength 0.71073
_diffrn_reflns_av_R_equivalents 0.0328
_diffrn_reflns_av_sigmaI/netI 0.0254
_diffrn_reflns_limit_h_max 10
_diffrn_reflns_limit_h_min -10
_diffrn_reflns_limit_k_max 13
_diffrn_reflns_limit_k_min -13
_diffrn_reflns_limit_l_max 26
_diffrn_reflns_limit_l_min -26
_diffrn_reflns_number 18037
_diffrn_reflns_theta_full 23.24
_diffrn_reflns_theta_max 23.24
_diffrn_reflns_theta_min 1.70
_exptl_absorpt_coefficient_mu 0.623
_exptl_absorpt_correction_T_max 1.000000
_exptl_absorpt_correction_T_min 0.794661
_exptl_absorpt_correction_type multi-scan
_exptl_absorpt_process_details SADABS
_exptl_crystal_colour BLACK
_exptl_crystal_density_diffrn 1.419
_exptl_crystal_description PRISM
_exptl_crystal_F_000 1192
_exptl_crystal_size_max 0.28
_exptl_crystal_size_mid 0.14
_exptl_crystal_size_min 0.07
_refine_diff_density_max 0.327
_refine_diff_density_min -0.160
_refine_diff_density_rms 0.046
_refine_ls_abs_structure_details 'Flack H D (1983), Acta Cryst. A39, 876-881'
_refine_ls_abs_structure_Flack 0.03(4)
_refine_ls_extinction_method none
_refine_ls_goodness_of_fit_ref 0.923
_refine_ls_hydrogen_treatment constr
_refine_ls_matrix_type full
_refine_ls_number_parameters 310
_refine_ls_number_reflns 3880
_refine_ls_number_restraints 0
_refine_ls_restrained_S_all 0.923
_refine_ls_R_factor_all 0.0293
_refine_ls_R_factor_gt 0.0242
_refine_ls_shift/su_max 0.001
_refine_ls_shift/su_mean 0.000
_refine_ls_structure_factor_coef Fsqd
_refine_ls_weighting_details 'calc w=1/[\s^2^(Fo^2^)+(0.0458P)^2^+0.0000P] where P=(Fo^2^+2Fc^2^)/3'
_refine_ls_weighting_scheme calc
_refine_ls_wR_factor_gt 0.0589
_refine_ls_wR_factor_ref 0.0620
_reflns_number_gt 3549
_reflns_number_total 3880
_reflns_threshold_expression >2sigma(I)
_cod_data_source_file ic2022984_si_002_09.cif
_cod_data_source_block Compound_4d_rg268bm
_cod_original_cell_volume 2705.3(18)
_cod_database_code 4328517

loop_
_symmetry_equiv_pos_as_xyz
'x, y, z'
'-x+1/2, -y, z+1/2'
'-x, y+1/2, -z+1/2'
'x+1/2, -y+1/2, -z'

loop_
_atom_site_label
_atom_site_type_symbol
_atom_site_fract_x
_atom_site_fract_y
_atom_site_fract_z
_atom_site_U_iso_or_equiv
_atom_site_adp_type
_atom_site_occupancy
_atom_site_symmetry_multiplicity
_atom_site_calc_flag
_atom_site_refinement_flags
Mo1 Mo 0.11953(3) 0.98377(2) 0.818921(11) 0.04066(9) Uani 1 1 d .
Cl1 Cl 0.04158(10) 0.95416(7) 0.72092(3) 0.0522(2) Uani 1 1 d .
N1 N -0.0906(3) 1.0674(2) 0.82283(11) 0.0417(6) Uani 1 1 d .
N2 N -0.0386(3) 0.8458(2) 0.83336(10) 0.0414(7) Uani 1 1 d .
N3 N 0.0268(3) 0.6110(2) 0.92335(11) 0.0452(7) Uani 1 1 d .
H3 H 0.1005 0.5872 0.9064 0.054 Uiso 1 1 calc R
C1 C 0.2899(4) 0.8960(3) 0.80240(14) 0.0514(9) Uani 1 1 d .
O1 O 0.3902(3) 0.8484(2) 0.79261(12) 0.0722(7) Uani 1 1 d .
C2 C 0.2336(4) 1.1065(3) 0.78790(17) 0.0570(10) Uani 1 1 d .
O2 O 0.3003(3) 1.1779(3) 0.76843(14) 0.0851(9) Uani 1 1 d .
O3 O -0.1675(3) 0.7154(3) 0.91737(12) 0.0806(9) Uani 1 1 d .
O4 O 0.1756(3) 0.6974(3) 1.00388(11) 0.0861(10) Uani 1 1 d .
H4 H 0.2224 0.7228 1.0296 0.129 Uiso 1 1 calc R
O5 O 0.0794(3) 0.5989(3) 1.07054(12) 0.0926(11) Uani 1 1 d .
C3 C 0.2156(4) 0.9180(3) 0.90141(15) 0.0608(10) Uani 1 1 d .
H3A H 0.1824 0.8452 0.9148 0.073 Uiso 1 1 calc R
H3B H 0.3153 0.9293 0.9064 0.073 Uiso 1 1 calc R
C4 C 0.1298(4) 1.0114(3) 0.91114(13) 0.0593(9) Uani 1 1 d .
C5 C 0.1800(5) 1.1123(3) 0.88710(16) 0.0647(11) Uani 1 1 d .
H5A H 0.2790 1.1281 0.8916 0.078 Uiso 1 1 calc R
H5B H 0.1211 1.1789 0.8907 0.078 Uiso 1 1 calc R
C6 C -0.0026(4) 1.0067(4) 0.94538(16) 0.0809(13) Uani 1 1 d .
H6A H -0.0400 0.9311 0.9444 0.121 Uiso 1 1 calc R
H6B H -0.0700 1.0587 0.9303 0.121 Uiso 1 1 calc R
H6C H 0.0180 1.0273 0.9832 0.121 Uiso 1 1 calc R
C11 C -0.1179(4) 1.1785(2) 0.81814(14) 0.0497(8) Uani 1 1 d .
H11 H -0.0430 1.2285 0.8152 0.060 Uiso 1 1 calc R
C12 C -0.2497(4) 1.2217(3) 0.81739(17) 0.0580(9) Uani 1 1 d .
H12 H -0.2637 1.2996 0.8143 0.070 Uiso 1 1 calc R
C13 C -0.3613(4) 1.1500(3) 0.82119(17) 0.0645(10) Uani 1 1 d .
H13 H -0.4521 1.1784 0.8215 0.077 Uiso 1 1 calc R
C14 C -0.3373(3) 1.0345(3) 0.82463(15) 0.0564(9) Uani 1 1 d .
H14 H -0.4114 0.9835 0.8262 0.068 Uiso 1 1 calc R
C15 C -0.2004(3) 0.9965(3) 0.82566(12) 0.0432(7) Uani 1 1 d .
C16 C -0.1655(4) 0.8757(3) 0.83024(14) 0.0437(9) Uani 1 1 d .
H16 H -0.2361 0.8214 0.8309 0.052 Uiso 1 1 calc R
C17 C -0.0099(4) 0.7252(3) 0.84070(13) 0.0451(8) Uani 1 1 d .
H17A H 0.0895 0.7116 0.8362 0.054 Uiso 1 1 calc R
H17B H -0.0589 0.6823 0.8123 0.054 Uiso 1 1 calc R
C18 C -0.0563(4) 0.6840(3) 0.89834(13) 0.0442(8) Uani 1 1 d .
C19 C -0.0041(4) 0.5696(3) 0.97935(14) 0.0505(9) Uani 1 1 d .
H19 H -0.0999 0.5936 0.9879 0.061 Uiso 1 1 calc R
C20 C 0.0890(4) 0.6229(3) 1.02280(15) 0.0539(9) Uani 1 1 d .
C21 C -0.0021(6) 0.4392(3) 0.98328(19) 0.0751(14) Uani 1 1 d .
H21 H -0.0280 0.4204 1.0217 0.090 Uiso 1 1 calc R
C22 C 0.1352(8) 0.3903(4) 0.9742(3) 0.127(2) Uani 1 1 d .
H22A H 0.1298 0.3092 0.9776 0.190 Uiso 1 1 calc R
H22B H 0.1994 0.4196 1.0013 0.190 Uiso 1 1 calc R
H22C H 0.1673 0.4096 0.9375 0.190 Uiso 1 1 calc R
C23 C -0.1157(7) 0.3888(4) 0.9463(2) 0.115(2) Uani 1 1 d .
H23A H -0.0942 0.4041 0.9079 0.172 Uiso 1 1 calc R
H23B H -0.2043 0.4222 0.9555 0.172 Uiso 1 1 calc R
H23C H -0.1202 0.3082 0.9520 0.172 Uiso 1 1 calc R
O90 O 0.2995(3) 0.5788(4) 0.87483(14) 0.1017(13) Uani 1 1 d .
C91 C 0.4253(7) 0.6159(6) 0.8952(3) 0.113(2) Uani 1 1 d .
H91A H 0.4271 0.6087 0.9354 0.136 Uiso 1 1 calc R
H91B H 0.4392 0.6951 0.8857 0.136 Uiso 1 1 calc R
C92 C 0.5308(7) 0.5498(10) 0.8716(4) 0.205(5) Uani 1 1 d .
H92A H 0.5760 0.5042 0.9000 0.246 Uiso 1 1 calc R
H92B H 0.6008 0.5979 0.8543 0.246 Uiso 1 1 calc R
C93 C 0.4686(8) 0.4797(9) 0.8317(4) 0.194(4) Uani 1 1 d .
H93A H 0.4830 0.4004 0.8411 0.233 Uiso 1 1 calc R
H93B H 0.5088 0.4938 0.7953 0.233 Uiso 1 1 calc R
C94 C 0.3257(6) 0.5055(9) 0.8316(3) 0.175(4) Uani 1 1 d .
H94A H 0.2998 0.5404 0.7965 0.210 Uiso 1 1 calc R
H94B H 0.2712 0.4366 0.8362 0.210 Uiso 1 1 calc R

loop_
_atom_site_aniso_label
_atom_site_aniso_U_11
_atom_site_aniso_U_22
_atom_site_aniso_U_33
_atom_site_aniso_U_23
_atom_site_aniso_U_13
_atom_site_aniso_U_12
Mo1 0.04125(15) 0.03565(14) 0.04509(15) 0.00018(11) -0.00280(13) -0.00216(12)
Cl1 0.0680(6) 0.0438(5) 0.0449(5) 0.0012(4) -0.0058(4) 0.0044(4)
N1 0.0435(17) 0.0340(13) 0.0476(15) 0.0001(12) 0.0005(14) 0.0012(11)
N2 0.0504(18) 0.0343(14) 0.0395(17) 0.0012(11) -0.0007(13) -0.0020(13)
N3 0.0506(17) 0.0453(16) 0.0398(16) 0.0008(12) 0.0026(13) 0.0043(14)
C1 0.053(2) 0.051(2) 0.051(2) 0.0032(16) -0.0025(17) -0.0100(19)
O1 0.0506(17) 0.0767(18) 0.089(2) -0.0061(14) 0.0050(15) 0.0165(16)
C2 0.050(2) 0.055(2) 0.066(3) 0.0043(19) -0.005(2) -0.0039(19)
O2 0.073(2) 0.075(2) 0.107(3) 0.0262(18) 0.0002(17) -0.0303(17)
O3 0.079(2) 0.084(2) 0.0785(19) 0.0317(16) 0.0346(16) 0.0412(17)
O4 0.104(2) 0.101(2) 0.0538(17) 0.0099(16) -0.0165(15) -0.0456(19)
O5 0.106(3) 0.120(3) 0.0512(19) 0.0138(16) -0.0115(17) -0.037(2)
C3 0.062(3) 0.066(3) 0.054(2) 0.0078(19) -0.0198(19) -0.006(2)
C4 0.066(2) 0.068(2) 0.0443(18) -0.0125(17) -0.0100(17) -0.007(3)
C5 0.074(3) 0.060(2) 0.060(2) -0.0158(19) -0.011(2) -0.011(2)
C6 0.086(3) 0.108(4) 0.049(2) -0.014(2) 0.0088(19) -0.016(3)
C11 0.054(2) 0.0351(16) 0.060(2) 0.0026(15) 0.002(3) -0.0021(16)
C12 0.059(2) 0.0399(18) 0.075(3) 0.010(2) -0.005(2) 0.0090(17)
C13 0.053(2) 0.064(2) 0.077(3) 0.014(2) -0.005(2) 0.0175(19)
C14 0.047(2) 0.059(2) 0.063(2) 0.015(2) -0.0033(16) -0.0035(16)
C15 0.0424(17) 0.0415(18) 0.0458(18) 0.0082(17) -0.0049(14) -0.0018(14)
C16 0.050(2) 0.0353(18) 0.046(2) 0.0030(15) -0.0046(15) -0.0098(15)
C17 0.061(2) 0.0344(18) 0.0400(18) -0.0012(13) -0.0002(15) 0.0005(15)
C18 0.056(2) 0.0299(17) 0.047(2) 0.0000(14) -0.0001(18) 0.0022(16)
C19 0.055(2) 0.056(2) 0.040(2) 0.0084(15) -0.0034(17) -0.0031(17)
C20 0.064(3) 0.053(2) 0.045(2) 0.0062(16) 0.0004(18) 0.0011(18)
C21 0.109(4) 0.048(2) 0.068(3) 0.012(2) -0.007(3) -0.008(2)
C22 0.172(7) 0.064(3) 0.144(5) 0.000(3) 0.016(5) 0.042(5)
C23 0.160(5) 0.075(3) 0.109(4) -0.002(3) -0.017(4) -0.045(4)
O90 0.065(2) 0.153(4) 0.087(2) -0.022(2) 0.0076(18) 0.024(2)
C91 0.107(5) 0.119(5) 0.115(5) -0.005(4) -0.013(4) -0.012(4)
C92 0.069(4) 0.350(15) 0.194(8) -0.101(9) -0.010(5) 0.021(7)
C93 0.123(6) 0.257(11) 0.202(9) -0.108(9) 0.005(6) 0.062(7)
C94 0.088(4) 0.307(12) 0.129(5) -0.121(7) -0.007(3) 0.017(5)

loop_
_atom_type_symbol
_atom_type_description
_atom_type_scat_dispersion_real
_atom_type_scat_dispersion_imag
_atom_type_scat_source
C C 0.0033 0.0016 'International Tables Vol C Tables 4.2.6.8 and 6.1.1.4'
H H 0.0000 0.0000 'International Tables Vol C Tables 4.2.6.8 and 6.1.1.4'
N N 0.0061 0.0033 'International Tables Vol C Tables 4.2.6.8 and 6.1.1.4'
O O 0.0106 0.0060 'International Tables Vol C Tables 4.2.6.8 and 6.1.1.4'
Cl Cl 0.1484 0.1585 'International Tables Vol C Tables 4.2.6.8 and 6.1.1.4'
Mo Mo -1.6832 0.6857 'International Tables Vol C Tables 4.2.6.8 and 6.1.1.4'

loop_
_geom_angle_atom_site_label_1
_geom_angle_atom_site_label_2
_geom_angle_atom_site_label_3
_geom_angle
C2 Mo1 C1 81.40(15)
C2 Mo1 N1 100.99(13)
C1 Mo1 N1 168.88(13)
C2 Mo1 C4 104.14(15)
C1 Mo1 C4 103.82(14)
N1 Mo1 C4 86.23(12)
C2 Mo1 N2 165.37(13)
C1 Mo1 N2 102.01(13)
N1 Mo1 N2 73.02(10)
C4 Mo1 N2 88.98(12)
C2 Mo1 C5 69.22(16)
C1 Mo1 C5 106.29(15)
N1 Mo1 C5 84.62(13)
C4 Mo1 C5 36.01(14)
N2 Mo1 C5 122.32(13)
C2 Mo1 C3 110.57(15)
C1 Mo1 C3 70.66(15)
N1 Mo1 C3 117.84(13)
C4 Mo1 C3 35.52(13)
N2 Mo1 C3 83.87(12)
C5 Mo1 C3 60.83(15)
C2 Mo1 Cl1 84.87(12)
C1 Mo1 Cl1 89.06(10)
N1 Mo1 Cl1 80.39(7)
C4 Mo1 Cl1 165.13(10)
N2 Mo1 Cl1 80.98(7)
C5 Mo1 Cl1 146.91(11)
C3 Mo1 Cl1 151.50(10)
C11 N1 C15 117.4(3)
C11 N1 Mo1 126.9(2)
C15 N1 Mo1 115.43(18)
C16 N2 C17 117.3(3)
C16 N2 Mo1 115.8(2)
C17 N2 Mo1 126.7(2)
C18 N3 C19 121.1(3)
O1 C1 Mo1 177.9(3)
O2 C2 Mo1 178.5(4)
C4 C3 Mo1 69.25(19)
C3 C4 C5 113.5(4)
C3 C4 C6 123.8(4)
C5 C4 C6 122.7(4)
C3 C4 Mo1 75.2(2)
C5 C4 Mo1 74.5(2)
C6 C4 Mo1 119.7(3)
C4 C5 Mo1 69.53(19)
N1 C11 C12 123.2(3)
C11 C12 C13 119.5(3)
C12 C13 C14 118.9(3)
C13 C14 C15 118.4(3)
N1 C15 C14 122.5(3)
N1 C15 C16 115.5(3)
C14 C15 C16 122.0(3)
N2 C16 C15 119.5(3)
N2 C17 C18 111.3(3)
O3 C18 N3 123.7(3)
O3 C18 C17 119.8(3)
N3 C18 C17 116.4(3)
N3 C19 C20 112.3(3)
N3 C19 C21 112.7(3)
C20 C19 C21 111.5(3)
O5 C20 O4 123.6(4)
O5 C20 C19 121.6(4)
O4 C20 C19 114.7(3)
C22 C21 C23 113.7(5)
C22 C21 C19 113.5(4)
C23 C21 C19 110.2(4)
C91 O90 C94 108.1(4)
O90 C91 C92 108.1(6)
C91 C92 C93 107.5(6)
C92 C93 C94 106.7(6)
O90 C94 C93 108.2(5)

loop_
_geom_bond_atom_site_label_1
_geom_bond_atom_site_label_2
_geom_bond_distance
Mo1 C2 1.958(4)
Mo1 C1 1.970(4)
Mo1 N1 2.240(3)
Mo1 C4 2.241(3)
Mo1 N2 2.247(3)
Mo1 C5 2.304(4)
Mo1 C3 2.317(4)
Mo1 Cl1 2.4933(12)
N1 C11 1.340(4)
N1 C15 1.343(4)
N2 C16 1.266(4)
N2 C17 1.458(4)
N3 C18 1.316(4)
N3 C19 1.461(4)
C1 O1 1.136(4)
C2 O2 1.154(4)
O3 C18 1.215(4)
O4 C20 1.289(4)
O5 C20 1.185(4)
C3 C4 1.392(5)
C4 C5 1.406(5)
C4 C6 1.511(5)
C11 C12 1.359(5)
C12 C13 1.364(5)
C13 C14 1.383(5)
C14 C15 1.383(4)
C15 C16 1.466(5)
C17 C18 1.532(5)
C19 C20 1.508(5)
C19 C21 1.539(5)
C21 C22 1.451(8)
C21 C23 1.524(7)
O90 C91 1.370(6)
O90 C94 1.373(7)
C91 C92 1.395(9)
C92 C93 1.399(9)
C93 C94 1.400(8)
